data_4108616
loop_
_publ_author_name
'Thomas M. Douglas'
'Adrian B. Chaplin'
'Andrew S. Weller'

_publ_section_title
;
 Amine-Borane \s-Complexes of Rhodium. Relevance to the Catalytic
 Dehydrogenation of Amine-Boranes
;
_journal_name_full 'Journal of the American Chemical Society'
_journal_page_first 14432
_journal_page_last 14433
_journal_paper_doi 10.1021/ja806582n
_journal_volume 130
_journal_year 2008
_chemical_formula_moiety 'C27 H66 B N P2 Rh, C32 H12 B F24 '
_chemical_formula_sum 'C59 H78 B2 F24 N P2 Rh'
_chemical_formula_weight 1443.69
_space_group_IT_number 14
_symmetry_cell_setting monoclinic
_symmetry_space_group_name_Hall '-P 2ybc'
_symmetry_space_group_name_H-M 'P 1 21/c 1'
_atom_sites_solution_hydrogens geom
_atom_sites_solution_primary direct
_atom_sites_solution_secondary difmap
_audit_creation_method SHELXL-97
_cell_angle_alpha 90.00
_cell_angle_beta 93.4556(0)
_cell_angle_gamma 90.00
_cell_formula_units_Z 4
_cell_length_a 12.97140(10)
_cell_length_b 20.0178(2)
_cell_length_c 26.8437(2)
_cell_measurement_reflns_used 15765
_cell_measurement_temperature 150(2)
_cell_measurement_theta_max 27.485
_cell_measurement_theta_min 5.097
_cell_volume 6957.53(10)
_computing_cell_refinement 'Denzo/Scalepack (Otwinowski & Minor 1997)'
_computing_data_collection 'Collect (Nonius BV, 1997-2000)'
_computing_data_reduction 'Denzo/Scalepack (Otwinowski & Minor 1997)'
_computing_molecular_graphics 'ORTEP3 (Farrugia, 1997)'
_computing_publication_material 'Bruker SHELXTL'
_computing_structure_refinement 'SHELXL-97 (Sheldrick, 2008)'
_computing_structure_solution 'SIR2004 (Burla et al., 2005)'
_diffrn_ambient_temperature 150(2)
_diffrn_detector_area_resol_mean 9
_diffrn_measured_fraction_theta_full 0.990
_diffrn_measured_fraction_theta_max 0.990
_diffrn_measurement_device '95mm CCD camera on \k-goniostat'
_diffrn_measurement_device_type KappaCCD
_diffrn_measurement_method CCD
_diffrn_radiation_monochromator 'horizonally mounted graphite crystal'
_diffrn_radiation_source 'fine-focus sealed tube'
_diffrn_radiation_type MoK\a
_diffrn_radiation_wavelength 0.71073
_diffrn_reflns_av_R_equivalents 0.0175
_diffrn_reflns_av_sigmaI/netI 0.0278
_diffrn_reflns_limit_h_max 15
_diffrn_reflns_limit_h_min -15
_diffrn_reflns_limit_k_max 23
_diffrn_reflns_limit_k_min -23
_diffrn_reflns_limit_l_max 31
_diffrn_reflns_limit_l_min -31
_diffrn_reflns_number 23229
_diffrn_reflns_theta_full 25.03
_diffrn_reflns_theta_max 25.03
_diffrn_reflns_theta_min 5.14
_exptl_absorpt_coefficient_mu 0.391
_exptl_absorpt_correction_T_max 1.0
_exptl_absorpt_correction_T_min 0.875
_exptl_absorpt_correction_type multi-scan
_exptl_absorpt_process_details 'Denzo/Scalepack (Otwinowski & Minor 1997)'
_exptl_crystal_colour purple
_exptl_crystal_density_diffrn 1.378
_exptl_crystal_description block
_exptl_crystal_F_000 2960
_exptl_crystal_size_max 0.4
_exptl_crystal_size_mid 0.25
_exptl_crystal_size_min 0.08
_refine_diff_density_max 0.672
_refine_diff_density_min -0.536
_refine_diff_density_rms 0.074
_refine_ls_extinction_method none
_refine_ls_goodness_of_fit_ref 1.020
_refine_ls_hydrogen_treatment mixed
_refine_ls_matrix_type full
_refine_ls_number_parameters 911
_refine_ls_number_reflns 12157
_refine_ls_number_restraints 111
_refine_ls_restrained_S_all 1.040
_refine_ls_R_factor_all 0.0655
_refine_ls_R_factor_gt 0.0542
_refine_ls_shift/su_max 0.002
_refine_ls_shift/su_mean 0.000
_refine_ls_structure_factor_coef Fsqd
_refine_ls_weighting_details 'calc w=1/[\s^2^(Fo^2^)+(0.0708P)^2^+15.0829P] where P=(Fo^2^+2Fc^2^)/3'
_refine_ls_weighting_scheme calc
_refine_ls_wR_factor_gt 0.1387
_refine_ls_wR_factor_ref 0.1484
_reflns_number_gt 10212
_reflns_number_total 12157
_reflns_threshold_expression >2sigma(I)
_cod_data_source_file ja806582n_si_001_1.cif
_cod_data_source_block 2-Me
_cod_database_code 4108616

loop_
_symmetry_equiv_pos_as_xyz
'x, y, z'
'-x, y+1/2, -z+1/2'
'-x, -y, -z'
'x, -y-1/2, z-1/2'

loop_
_atom_site_label
_atom_site_type_symbol
_atom_site_fract_x
_atom_site_fract_y
_atom_site_fract_z
_atom_site_U_iso_or_equiv
_atom_site_adp_type
_atom_site_occupancy
_atom_site_symmetry_multiplicity
_atom_site_calc_flag
_atom_site_refinement_flags
_atom_site_disorder_assembly
_atom_site_disorder_group
Rh1 Rh 0.03819(2) 0.203096(13) 0.857524(9) 0.03043(11) Uani 1 1 d . A .
P1 P 0.13493(8) 0.20374(5) 0.79111(3) 0.0332(2) Uani 1 1 d . . .
P2 P 0.11138(8) 0.11557(5) 0.89573(4) 0.0409(2) Uani 1 1 d D . .
B1 B -0.0985(4) 0.2569(2) 0.87885(15) 0.0356(9) Uani 1 1 d D . .
H1A H -0.045(3) 0.274(2) 0.8450(12) 0.043 Uiso 1 1 d D . .
H1B H -0.055(3) 0.2141(17) 0.9057(14) 0.043 Uiso 1 1 d D . .
H1C H -0.173(3) 0.241(2) 0.8673(15) 0.043 Uiso 1 1 d . . .
N1 N -0.1064(2) 0.31938(15) 0.91519(11) 0.0356(7) Uani 1 1 d . A .
C1 C -0.0045(3) 0.3413(2) 0.93793(15) 0.0427(9) Uani 1 1 d . . .
H1D H -0.0141 0.3803 0.9592 0.064 Uiso 1 1 calc R A .
H1E H 0.0410 0.3532 0.9115 0.064 Uiso 1 1 calc R . .
H1F H 0.0267 0.3049 0.9581 0.064 Uiso 1 1 calc R . .
C2 C -0.1738(3) 0.3006(2) 0.95608(15) 0.0487(10) Uani 1 1 d . . .
H2A H -0.1448 0.2615 0.9738 0.073 Uiso 1 1 calc R A .
H2B H -0.2432 0.2900 0.9418 0.073 Uiso 1 1 calc R . .
H2C H -0.1778 0.3380 0.9794 0.073 Uiso 1 1 calc R . .
C3 C -0.1552(4) 0.3771(2) 0.88638(17) 0.0539(11) Uani 1 1 d . . .
H3A H -0.1609 0.4155 0.9086 0.081 Uiso 1 1 calc R A .
H3B H -0.2242 0.3641 0.8729 0.081 Uiso 1 1 calc R . .
H3C H -0.1123 0.3890 0.8589 0.081 Uiso 1 1 calc R . .
C4 C 0.1010(16) 0.2763(4) 0.7512(5) 0.0397(18) Uani 0.796(8) 1 d PD A 1
H4A H 0.1124 0.2635 0.7164 0.048 Uiso 0.796(8) 1 calc PR A 1
H4B H 0.0259 0.2843 0.7530 0.048 Uiso 0.796(8) 1 calc PR A 1
C5 C 0.1561(5) 0.3433(2) 0.76138(18) 0.0447(14) Uani 0.796(8) 1 d PD A 1
H5 H 0.2317 0.3360 0.7585 0.054 Uiso 0.796(8) 1 calc PR A 1
C6 C 0.1195(6) 0.3936(3) 0.7213(2) 0.0545(17) Uani 0.796(8) 1 d PD A 1
H6A H 0.0451 0.4009 0.7228 0.082 Uiso 0.796(8) 1 calc PR A 1
H6B H 0.1341 0.3762 0.6883 0.082 Uiso 0.796(8) 1 calc PR A 1
H6C H 0.1561 0.4360 0.7270 0.082 Uiso 0.796(8) 1 calc PR A 1
C7 C 0.1409(6) 0.3701(3) 0.8137(2) 0.0539(18) Uani 0.796(8) 1 d PD A 1
H7A H 0.1798 0.4117 0.8188 0.081 Uiso 0.796(8) 1 calc PR A 1
H7B H 0.1657 0.3370 0.8385 0.081 Uiso 0.796(8) 1 calc PR A 1
H7C H 0.0673 0.3787 0.8173 0.081 Uiso 0.796(8) 1 calc PR A 1
C104 C 0.106(7) 0.2750(14) 0.746(2) 0.0397(18) Uani 0.204(8) 1 d PD A 2
H4C H 0.1626 0.2776 0.7230 0.048 Uiso 0.204(8) 1 calc PR A 2
H4D H 0.0421 0.2634 0.7254 0.048 Uiso 0.204(8) 1 calc PR A 2
C105 C 0.0906(19) 0.3447(9) 0.7680(7) 0.0447(14) Uani 0.204(8) 1 d PD A 2
H105 H 0.0276 0.3430 0.7877 0.054 Uiso 0.204(8) 1 calc PR A 2
C106 C 0.069(2) 0.3935(15) 0.7246(9) 0.0545(17) Uani 0.204(8) 1 d PD A 2
H6E H 0.0672 0.4393 0.7376 0.082 Uiso 0.204(8) 1 calc PR A 2
H6F H 0.0019 0.3829 0.7076 0.082 Uiso 0.204(8) 1 calc PR A 2
H6D H 0.1232 0.3897 0.7010 0.082 Uiso 0.204(8) 1 calc PR A 2
C107 C 0.178(2) 0.3705(15) 0.8020(10) 0.0539(18) Uani 0.204(8) 1 d PD A 2
H7F H 0.1866 0.3419 0.8317 0.081 Uiso 0.204(8) 1 calc PR A 2
H7D H 0.1634 0.4163 0.8121 0.081 Uiso 0.204(8) 1 calc PR A 2
H7E H 0.2424 0.3699 0.7843 0.081 Uiso 0.204(8) 1 calc PR A 2
C8 C 0.2771(3) 0.20744(19) 0.80324(14) 0.0385(8) Uani 1 1 d . A .
H8A H 0.2952 0.2547 0.8101 0.046 Uiso 1 1 calc R . .
H8B H 0.2938 0.1824 0.8345 0.046 Uiso 1 1 calc R . .
C9 C 0.3517(4) 0.1815(3) 0.76369(17) 0.0579(12) Uani 1 1 d . . .
H9 H 0.3325 0.1344 0.7552 0.070 Uiso 1 1 calc R A .
C10 C 0.4614(4) 0.1816(4) 0.7880(2) 0.0799(17) Uani 1 1 d . A .
H10A H 0.5095 0.1652 0.7640 0.120 Uiso 1 1 calc R . .
H10B H 0.4643 0.1525 0.8174 0.120 Uiso 1 1 calc R . .
H10C H 0.4806 0.2272 0.7981 0.120 Uiso 1 1 calc R . .
C11 C 0.3482(5) 0.2208(3) 0.7167(2) 0.0773(16) Uani 1 1 d . A .
H11A H 0.2792 0.2173 0.6999 0.116 Uiso 1 1 calc R . .
H11B H 0.3996 0.2033 0.6948 0.116 Uiso 1 1 calc R . .
H11C H 0.3634 0.2678 0.7243 0.116 Uiso 1 1 calc R . .
C12 C 0.1150(3) 0.1327(2) 0.74786(14) 0.0428(9) Uani 1 1 d . A .
H12A H 0.1309 0.1482 0.7141 0.051 Uiso 1 1 calc R . .
H12B H 0.1663 0.0979 0.7579 0.051 Uiso 1 1 calc R . .
C13 C 0.0084(4) 0.0997(2) 0.74373(15) 0.0512(11) Uani 1 1 d . . .
H13 H -0.0060 0.0826 0.7776 0.061 Uiso 1 1 calc R A .
C14 C -0.0784(4) 0.1469(3) 0.72746(18) 0.0667(14) Uani 1 1 d . A .
H14A H -0.0641 0.1671 0.6954 0.100 Uiso 1 1 calc R . .
H14B H -0.0839 0.1820 0.7526 0.100 Uiso 1 1 calc R . .
H14C H -0.1436 0.1220 0.7239 0.100 Uiso 1 1 calc R . .
C15 C 0.0120(5) 0.0397(3) 0.7091(2) 0.0767(16) Uani 1 1 d . A .
H15A H -0.0553 0.0173 0.7072 0.115 Uiso 1 1 calc R . .
H15B H 0.0653 0.0084 0.7221 0.115 Uiso 1 1 calc R . .
H15C H 0.0283 0.0547 0.6757 0.115 Uiso 1 1 calc R . .
C16 C 0.1749(4) 0.1403(3) 0.95653(18) 0.0368(11) Uani 0.665(5) 1 d PD A 1
H16A H 0.1236 0.1642 0.9758 0.044 Uiso 0.665(5) 1 calc PR A 1
H16B H 0.1949 0.0992 0.9752 0.044 Uiso 0.665(5) 1 calc PR A 1
C17 C 0.2690(5) 0.1839(4) 0.9542(2) 0.0460(14) Uani 0.665(5) 1 d PD A 1
H17 H 0.3134 0.1661 0.9280 0.055 Uiso 0.665(5) 1 calc PR A 1
C18 C 0.239(3) 0.2557(8) 0.9411(9) 0.051(3) Uani 0.665(5) 1 d PD A 1
H18A H 0.1912 0.2560 0.9114 0.077 Uiso 0.665(5) 1 calc PR A 1
H18B H 0.3011 0.2812 0.9344 0.077 Uiso 0.665(5) 1 calc PR A 1
H18C H 0.2055 0.2760 0.9692 0.077 Uiso 0.665(5) 1 calc PR A 1
C19 C 0.3309(6) 0.1834(5) 1.0048(3) 0.0604(19) Uani 0.665(5) 1 d PD A 1
H19A H 0.3928 0.2111 1.0027 0.091 Uiso 0.665(5) 1 calc PR A 1
H19B H 0.3513 0.1374 1.0133 0.091 Uiso 0.665(5) 1 calc PR A 1
H19C H 0.2882 0.2013 1.0305 0.091 Uiso 0.665(5) 1 calc PR A 1
C116 C 0.2310(7) 0.1360(5) 0.9349(4) 0.0368(11) Uani 0.335(5) 1 d PD A 2
H16C H 0.2503 0.0968 0.9560 0.044 Uiso 0.335(5) 1 calc PR A 2
H16D H 0.2879 0.1441 0.9126 0.044 Uiso 0.335(5) 1 calc PR A 2
C117 C 0.2203(10) 0.1971(6) 0.9686(4) 0.0460(14) Uani 0.335(5) 1 d PD A 2
H117 H 0.1461 0.2015 0.9762 0.055 Uiso 0.335(5) 1 calc PR A 2
C118 C 0.252(6) 0.2603(15) 0.9420(19) 0.051(3) Uani 0.335(5) 1 d PD A 2
H18D H 0.3258 0.2586 0.9367 0.077 Uiso 0.335(5) 1 calc PR A 2
H18E H 0.2372 0.2993 0.9625 0.077 Uiso 0.335(5) 1 calc PR A 2
H18F H 0.2127 0.2637 0.9097 0.077 Uiso 0.335(5) 1 calc PR A 2
C119 C 0.2849(12) 0.1904(11) 1.0181(5) 0.0604(19) Uani 0.335(5) 1 d PD A 2
H19E H 0.3566 0.1803 1.0113 0.091 Uiso 0.335(5) 1 calc PR A 2
H19D H 0.2570 0.1541 1.0378 0.091 Uiso 0.335(5) 1 calc PR A 2
H19F H 0.2822 0.2323 1.0367 0.091 Uiso 0.335(5) 1 calc PR A 2
C20 C 0.0123(4) 0.0638(2) 0.92471(16) 0.0625(13) Uani 1 1 d . A .
H20A H 0.0487 0.0322 0.9480 0.075 Uiso 1 1 calc R . .
H20B H -0.0293 0.0937 0.9449 0.075 Uiso 1 1 calc R . .
C21 C -0.0646(4) 0.0222(2) 0.88910(19) 0.0579(12) Uani 1 1 d . . .
H21 H -0.0237 -0.0008 0.8638 0.069 Uiso 1 1 calc R A .
C22 C -0.1438(4) 0.0657(3) 0.8620(2) 0.0704(14) Uani 1 1 d . A .
H22A H -0.1870 0.0383 0.8388 0.106 Uiso 1 1 calc R . .
H22B H -0.1089 0.1002 0.8433 0.106 Uiso 1 1 calc R . .
H22C H -0.1871 0.0869 0.8861 0.106 Uiso 1 1 calc R . .
C23 C -0.1157(5) -0.0310(3) 0.9199(3) 0.091(2) Uani 1 1 d . A .
H23A H -0.1494 -0.0096 0.9474 0.136 Uiso 1 1 calc R . .
H23B H -0.0633 -0.0624 0.9333 0.136 Uiso 1 1 calc R . .
H23C H -0.1674 -0.0550 0.8986 0.136 Uiso 1 1 calc R . .
C24 C 0.1899(7) 0.0533(4) 0.8653(3) 0.0564(15) Uani 0.802(9) 1 d PDU A 1
H24A H 0.1471 0.0331 0.8374 0.068 Uiso 0.802(9) 1 calc PR A 1
H24B H 0.2480 0.0768 0.8505 0.068 Uiso 0.802(9) 1 calc PR A 1
C25 C 0.2353(5) -0.0042(3) 0.8990(3) 0.067(2) Uani 0.802(9) 1 d PDU A 1
H25 H 0.2141 -0.0014 0.9342 0.081 Uiso 0.802(9) 1 calc PR A 1
C26 C 0.2013(7) -0.0698(4) 0.8728(4) 0.113(3) Uani 0.802(9) 1 d PDU A 1
H26A H 0.1263 -0.0749 0.8737 0.169 Uiso 0.802(9) 1 calc PR A 1
H26B H 0.2358 -0.1076 0.8900 0.169 Uiso 0.802(9) 1 calc PR A 1
H26C H 0.2202 -0.0687 0.8380 0.169 Uiso 0.802(9) 1 calc PR A 1
C27 C 0.3529(5) -0.0030(5) 0.8953(5) 0.115(3) Uani 0.802(9) 1 d PDU A 1
H27A H 0.3691 -0.0077 0.8602 0.172 Uiso 0.802(9) 1 calc PR A 1
H27B H 0.3841 -0.0401 0.9147 0.172 Uiso 0.802(9) 1 calc PR A 1
H27C H 0.3806 0.0394 0.9085 0.172 Uiso 0.802(9) 1 calc PR A 1
C124 C 0.179(3) 0.0491(15) 0.8634(10) 0.0564(15) Uani 0.198(9) 1 d PDU A 2
H24C H 0.1230 0.0283 0.8419 0.068 Uiso 0.198(9) 1 calc PR A 2
H24D H 0.2210 0.0742 0.8402 0.068 Uiso 0.198(9) 1 calc PR A 2
C125 C 0.249(2) -0.0108(12) 0.8788(10) 0.067(2) Uani 0.198(9) 1 d PDU A 2
H125 H 0.2830 -0.0296 0.8495 0.081 Uiso 0.198(9) 1 calc PR A 2
C126 C 0.182(3) -0.0628(17) 0.9024(17) 0.113(3) Uani 0.198(9) 1 d PDU A 2
H26E H 0.1221 -0.0408 0.9163 0.169 Uiso 0.198(9) 1 calc PR A 2
H26D H 0.2220 -0.0859 0.9292 0.169 Uiso 0.198(9) 1 calc PR A 2
H26F H 0.1572 -0.0953 0.8770 0.169 Uiso 0.198(9) 1 calc PR A 2
C127 C 0.328(3) 0.0135(19) 0.9189(16) 0.115(3) Uani 0.198(9) 1 d PDU A 2
H27E H 0.3900 0.0289 0.9032 0.172 Uiso 0.198(9) 1 calc PR A 2
H27D H 0.3463 -0.0232 0.9419 0.172 Uiso 0.198(9) 1 calc PR A 2
H27F H 0.2987 0.0505 0.9374 0.172 Uiso 0.198(9) 1 calc PR A 2
B2 B 0.6233(3) 0.20090(18) 0.58983(14) 0.0269(8) Uani 1 1 d . . .
C28 C 0.5508(3) 0.14117(18) 0.61005(13) 0.0343(8) Uani 1 1 d . . .
C29 C 0.5862(3) 0.10255(18) 0.65161(14) 0.0384(8) Uani 1 1 d . . .
H29 H 0.6552 0.1082 0.6649 0.046 Uiso 1 1 calc R . .
C30 C 0.5227(3) 0.0565(2) 0.67353(15) 0.0469(10) Uani 1 1 d . . .
C31 C 0.4218(3) 0.0474(2) 0.65493(19) 0.0556(12) Uani 1 1 d . . .
H31 H 0.3784 0.0157 0.6697 0.067 Uiso 1 1 calc R . .
C32 C 0.3853(3) 0.0852(2) 0.61452(18) 0.0513(10) Uani 1 1 d . B .
C33 C 0.4485(3) 0.13137(18) 0.59344(14) 0.0362(8) Uani 1 1 d . . .
H33 H 0.4208 0.1576 0.5664 0.043 Uiso 1 1 calc R . .
C34 C 0.5637(4) 0.0162(2) 0.7174(2) 0.0624(13) Uani 1 1 d . . .
F1 F 0.4981(3) 0.0160(2) 0.75368(13) 0.1034(12) Uani 1 1 d . . .
F2 F 0.5738(4) -0.04749(16) 0.70593(13) 0.1038(13) Uani 1 1 d . . .
F3 F 0.6505(3) 0.0377(2) 0.73811(15) 0.1221(17) Uani 1 1 d . . .
C35 C 0.2773(4) 0.0752(3) 0.5950(2) 0.0693(14) Uani 1 1 d . . .
F4 F 0.2156(6) 0.0568(9) 0.6279(3) 0.180(7) Uani 0.632(5) 1 d PD B 1
F5 F 0.2692(6) 0.0232(4) 0.5628(3) 0.1034(19) Uani 0.632(5) 1 d PD B 1
F6 F 0.2366(5) 0.1239(4) 0.5691(6) 0.153(6) Uani 0.632(5) 1 d PD B 1
F104 F 0.2554(15) 0.0943(17) 0.5508(6) 0.180(7) Uani 0.368(5) 1 d PD B 2
F105 F 0.2222(8) 0.1248(7) 0.6209(6) 0.1034(19) Uani 0.368(5) 1 d PD B 2
F106 F 0.2249(12) 0.0288(7) 0.6043(12) 0.153(6) Uani 0.368(5) 1 d PD B 2
C36 C 0.6042(3) 0.26280(17) 0.62774(12) 0.0306(7) Uani 1 1 d . . .
C37 C 0.5158(3) 0.30304(17) 0.62056(14) 0.0340(8) Uani 1 1 d . . .
H37 H 0.4725 0.2978 0.5910 0.041 Uiso 1 1 calc R . .
C38 C 0.4902(3) 0.3503(2) 0.65577(15) 0.0406(9) Uani 1 1 d . . .
C39 C 0.5526(3) 0.3607(2) 0.69856(15) 0.0469(10) Uani 1 1 d . . .
H39 H 0.5359 0.3937 0.7222 0.056 Uiso 1 1 calc R . .
C40 C 0.6397(3) 0.3218(2) 0.70584(15) 0.0482(10) Uani 1 1 d . C .
C41 C 0.6643(3) 0.2735(2) 0.67212(14) 0.0410(9) Uani 1 1 d . . .
H41 H 0.7238 0.2467 0.6791 0.049 Uiso 1 1 calc R . .
C42 C 0.3928(4) 0.3902(2) 0.64631(18) 0.0569(12) Uani 1 1 d . . .
F7 F 0.3650(3) 0.4228(2) 0.68529(15) 0.1175(16) Uani 1 1 d . . .
F8 F 0.3982(3) 0.43115(19) 0.60783(17) 0.1067(13) Uani 1 1 d . . .
F9 F 0.3121(2) 0.35213(17) 0.63255(13) 0.0791(9) Uani 1 1 d . . .
C43 C 0.7070(5) 0.3312(4) 0.7530(2) 0.0812(19) Uani 1 1 d . . .
F10 F 0.7015(7) 0.3916(4) 0.7722(3) 0.133(3) Uani 0.790(7) 1 d PD C 1
F11 F 0.6800(8) 0.2919(7) 0.7898(3) 0.182(5) Uani 0.790(7) 1 d PD C 1
F12 F 0.8029(4) 0.3206(5) 0.7508(2) 0.108(2) Uani 0.790(7) 1 d PD C 1
F110 F 0.770(3) 0.2853(15) 0.7604(12) 0.133(3) Uani 0.210(7) 1 d PD C 2
F111 F 0.781(3) 0.382(2) 0.7407(11) 0.182(5) Uani 0.210(7) 1 d PD C 2
F112 F 0.6578(15) 0.344(2) 0.7860(10) 0.108(2) Uani 0.210(7) 1 d PD C 2
C44 C 0.5924(3) 0.2210(2) 0.53116(13) 0.0355(8) Uani 1 1 d . . .
C45 C 0.6064(3) 0.2860(2) 0.51357(15) 0.0419(9) Uani 1 1 d . . .
H45 H 0.6295 0.3195 0.5367 0.050 Uiso 1 1 calc R . .
C46 C 0.5878(3) 0.3035(2) 0.46374(16) 0.0523(11) Uani 1 1 d . . .
C47 C 0.5528(3) 0.2569(3) 0.42912(16) 0.0558(12) Uani 1 1 d . . .
H47 H 0.5383 0.2691 0.3952 0.067 Uiso 1 1 calc R . .
C48 C 0.5392(3) 0.1918(2) 0.44464(15) 0.0499(11) Uani 1 1 d . D .
C49 C 0.5601(3) 0.1737(2) 0.49507(14) 0.0410(9) Uani 1 1 d . . .
H49 H 0.5521 0.1284 0.5048 0.049 Uiso 1 1 calc R . .
C50 C 0.6040(5) 0.3762(3) 0.4492(2) 0.0707(14) Uani 1 1 d . . .
F13 F 0.5969(4) 0.3865(2) 0.40179(14) 0.1327(18) Uani 1 1 d . . .
F14 F 0.5405(5) 0.4165(2) 0.4706(2) 0.1406(19) Uani 1 1 d . . .
F15 F 0.6957(4) 0.3984(2) 0.46582(16) 0.1228(16) Uani 1 1 d . . .
C51 C 0.5064(4) 0.1394(3) 0.40811(17) 0.0645(14) Uani 1 1 d . . .
F16 F 0.4450(5) 0.0952(3) 0.42616(16) 0.109(2) Uani 0.857(5) 1 d PD D 1
F17 F 0.5841(3) 0.1054(3) 0.3914(2) 0.1032(19) Uani 0.857(5) 1 d PD D 1
F18 F 0.4545(5) 0.1650(3) 0.36746(16) 0.1075(17) Uani 0.857(5) 1 d PD D 1
F116 F 0.553(3) 0.1455(18) 0.3667(9) 0.109(2) Uani 0.143(5) 1 d PD D 2
F117 F 0.4127(19) 0.1195(17) 0.3991(15) 0.1032(19) Uani 0.143(5) 1 d PD D 2
F118 F 0.547(3) 0.0742(15) 0.4264(10) 0.1075(17) Uani 0.143(5) 1 d PD D 2
C52 C 0.7446(2) 0.17894(17) 0.58872(11) 0.0262(7) Uani 1 1 d . . .
C53 C 0.7748(3) 0.11299(17) 0.58108(12) 0.0284(7) Uani 1 1 d . . .
H53 H 0.7235 0.0791 0.5791 0.034 Uiso 1 1 calc R . .
C54 C 0.8777(3) 0.09518(18) 0.57622(12) 0.0312(7) Uani 1 1 d . . .
C55 C 0.9550(3) 0.14288(19) 0.57850(13) 0.0347(8) Uani 1 1 d . . .
H55 H 1.0251 0.1308 0.5753 0.042 Uiso 1 1 calc R . .
C56 C 0.9269(3) 0.20885(18) 0.58560(13) 0.0339(8) Uani 1 1 d . E .
C57 C 0.8244(3) 0.22646(18) 0.59062(12) 0.0302(7) Uani 1 1 d . . .
H57 H 0.8077 0.2721 0.5955 0.036 Uiso 1 1 calc R . .
C58 C 0.9035(3) 0.0236(2) 0.56689(14) 0.0397(9) Uani 1 1 d . . .
F19 F 1.0034(2) 0.01000(14) 0.57582(12) 0.0725(8) Uani 1 1 d . . .
F20 F 0.8820(2) 0.00617(14) 0.51966(10) 0.0720(8) Uani 1 1 d . . .
F21 F 0.8533(3) -0.01803(13) 0.59424(13) 0.0862(11) Uani 1 1 d . . .
C59 C 1.0077(3) 0.2625(2) 0.58657(17) 0.0494(10) Uani 1 1 d . . .
F22 F 1.1003(3) 0.2419(2) 0.6024(4) 0.121(3) Uani 0.758(6) 1 d PD E 1
F23 F 1.0110(6) 0.2937(4) 0.54511(16) 0.115(3) Uani 0.758(6) 1 d PDU E 1
F24 F 0.9915(3) 0.3117(2) 0.6196(2) 0.0724(12) Uani 0.758(6) 1 d PD E 1
F122 F 0.9770(11) 0.3153(9) 0.5566(11) 0.121(3) Uani 0.242(6) 1 d PD E 2
F123 F 1.038(2) 0.2793(13) 0.6241(6) 0.115(3) Uani 0.242(6) 1 d PDU E 2
F124 F 1.0837(11) 0.2443(7) 0.5563(7) 0.0724(12) Uani 0.242(6) 1 d PD E 2

loop_
_atom_site_aniso_label
_atom_site_aniso_U_11
_atom_site_aniso_U_22
_atom_site_aniso_U_33
_atom_site_aniso_U_23
_atom_site_aniso_U_13
_atom_site_aniso_U_12
Rh1 0.04042(18) 0.02735(16) 0.02356(15) 0.00012(10) 0.00212(11) 0.00301(11)
P1 0.0417(5) 0.0323(5) 0.0257(4) -0.0038(4) 0.0031(4) -0.0008(4)
P2 0.0540(6) 0.0289(5) 0.0382(5) 0.0012(4) -0.0109(4) 0.0023(4)
B1 0.043(2) 0.034(2) 0.030(2) -0.0011(17) 0.0055(17) 0.0013(18)
N1 0.0376(17) 0.0365(16) 0.0333(16) -0.0039(13) 0.0058(13) 0.0054(13)
C1 0.045(2) 0.041(2) 0.042(2) -0.0057(17) 0.0026(17) -0.0041(17)
C2 0.049(2) 0.061(3) 0.038(2) -0.0112(19) 0.0170(18) -0.003(2)
C3 0.070(3) 0.038(2) 0.052(2) -0.0011(19) -0.004(2) 0.016(2)
C4 0.051(3) 0.044(2) 0.025(4) 0.0029(17) 0.006(3) 0.0050(18)
C5 0.060(4) 0.039(2) 0.036(2) 0.009(2) 0.011(2) 0.000(3)
C6 0.068(5) 0.051(3) 0.045(3) 0.013(2) 0.013(3) 0.010(4)
C7 0.086(5) 0.035(2) 0.041(3) 0.002(3) 0.013(3) -0.004(3)
C104 0.051(3) 0.044(2) 0.025(4) 0.0029(17) 0.006(3) 0.0050(18)
C105 0.060(4) 0.039(2) 0.036(2) 0.009(2) 0.011(2) 0.000(3)
C106 0.068(5) 0.051(3) 0.045(3) 0.013(2) 0.013(3) 0.010(4)
C107 0.086(5) 0.035(2) 0.041(3) 0.002(3) 0.013(3) -0.004(3)
C8 0.042(2) 0.038(2) 0.0356(19) -0.0021(16) 0.0036(16) -0.0037(16)
C9 0.051(3) 0.070(3) 0.054(3) -0.009(2) 0.013(2) -0.009(2)
C10 0.048(3) 0.107(5) 0.086(4) -0.022(3) 0.013(3) 0.002(3)
C11 0.074(4) 0.102(4) 0.058(3) -0.009(3) 0.029(3) -0.006(3)
C12 0.053(2) 0.042(2) 0.0346(19) -0.0110(16) 0.0096(17) -0.0086(18)
C13 0.061(3) 0.062(3) 0.031(2) -0.0053(19) 0.0046(18) -0.021(2)
C14 0.058(3) 0.089(4) 0.051(3) -0.004(3) -0.009(2) -0.018(3)
C15 0.101(4) 0.071(3) 0.059(3) -0.020(3) 0.007(3) -0.040(3)
C16 0.041(3) 0.042(3) 0.027(3) 0.002(2) 0.0016(19) -0.001(2)
C17 0.034(4) 0.073(4) 0.031(3) -0.002(3) 0.005(2) 0.001(3)
C18 0.041(9) 0.058(3) 0.054(3) -0.006(3) -0.003(3) -0.015(3)
C19 0.040(5) 0.097(5) 0.043(4) -0.004(4) -0.007(3) 0.000(4)
C116 0.041(3) 0.042(3) 0.027(3) 0.002(2) 0.0016(19) -0.001(2)
C117 0.034(4) 0.073(4) 0.031(3) -0.002(3) 0.005(2) 0.001(3)
C118 0.041(9) 0.058(3) 0.054(3) -0.006(3) -0.003(3) -0.015(3)
C119 0.040(5) 0.097(5) 0.043(4) -0.004(4) -0.007(3) 0.000(4)
C20 0.106(4) 0.042(2) 0.042(2) 0.0134(19) 0.025(2) 0.015(2)
C21 0.062(3) 0.042(2) 0.073(3) -0.003(2) 0.028(2) -0.006(2)
C22 0.063(3) 0.068(3) 0.082(4) -0.002(3) 0.018(3) -0.005(3)
C23 0.092(4) 0.057(3) 0.127(6) 0.017(3) 0.038(4) -0.006(3)
C24 0.048(3) 0.037(2) 0.086(3) 0.005(2) 0.017(2) 0.004(2)
C25 0.065(3) 0.048(3) 0.091(5) 0.010(3) 0.021(3) 0.022(3)
C26 0.106(5) 0.064(4) 0.166(7) 0.014(5) -0.009(5) 0.009(4)
C27 0.093(5) 0.092(5) 0.158(7) 0.016(5) -0.005(5) 0.024(4)
C124 0.048(3) 0.037(2) 0.086(3) 0.005(2) 0.017(2) 0.004(2)
C125 0.065(3) 0.048(3) 0.091(5) 0.010(3) 0.021(3) 0.022(3)
C126 0.106(5) 0.064(4) 0.166(7) 0.014(5) -0.009(5) 0.009(4)
C127 0.093(5) 0.092(5) 0.158(7) 0.016(5) -0.005(5) 0.024(4)
B2 0.0256(18) 0.0273(19) 0.0276(18) 0.0014(15) 0.0012(14) 0.0001(15)
C28 0.0320(18) 0.0312(18) 0.0402(19) -0.0065(15) 0.0066(15) 0.0012(14)
C29 0.039(2) 0.035(2) 0.042(2) -0.0021(16) 0.0094(16) -0.0049(16)
C30 0.057(3) 0.038(2) 0.047(2) 0.0003(18) 0.0131(19) -0.0055(19)
C31 0.049(3) 0.046(2) 0.074(3) -0.004(2) 0.022(2) -0.018(2)
C32 0.040(2) 0.043(2) 0.072(3) -0.004(2) 0.009(2) -0.0052(18)
C33 0.0301(18) 0.0319(18) 0.047(2) -0.0028(16) 0.0036(15) -0.0011(15)
C34 0.069(3) 0.050(3) 0.070(3) 0.019(2) 0.017(3) -0.012(2)
F1 0.146(3) 0.098(3) 0.070(2) 0.0322(19) 0.041(2) 0.022(2)
F2 0.170(4) 0.0566(19) 0.085(2) 0.0164(17) 0.008(2) 0.032(2)
F3 0.119(3) 0.136(3) 0.105(3) 0.085(3) -0.044(2) -0.050(3)
C35 0.044(3) 0.066(3) 0.098(4) 0.009(3) 0.008(3) -0.018(2)
F4 0.081(5) 0.36(2) 0.105(5) -0.037(8) 0.025(4) -0.122(8)
F5 0.064(3) 0.108(5) 0.134(5) -0.021(4) -0.036(3) -0.016(3)
F6 0.061(4) 0.076(4) 0.310(16) 0.070(7) -0.082(7) -0.026(3)
F104 0.081(5) 0.36(2) 0.105(5) -0.037(8) 0.025(4) -0.122(8)
F105 0.064(3) 0.108(5) 0.134(5) -0.021(4) -0.036(3) -0.016(3)
F106 0.061(4) 0.076(4) 0.310(16) 0.070(7) -0.082(7) -0.026(3)
C36 0.0300(17) 0.0307(18) 0.0317(17) -0.0005(14) 0.0054(14) -0.0025(14)
C37 0.0311(18) 0.0331(19) 0.0378(19) -0.0068(15) 0.0018(15) -0.0018(15)
C38 0.0337(19) 0.042(2) 0.046(2) -0.0093(17) 0.0014(16) 0.0035(16)
C39 0.044(2) 0.052(2) 0.045(2) -0.0206(19) 0.0018(18) 0.0010(19)
C40 0.042(2) 0.063(3) 0.039(2) -0.0137(19) -0.0054(17) 0.004(2)
C41 0.0343(19) 0.048(2) 0.039(2) -0.0100(17) -0.0040(16) 0.0069(17)
C42 0.054(3) 0.054(3) 0.062(3) -0.020(2) -0.006(2) 0.015(2)
F7 0.084(2) 0.148(3) 0.116(3) -0.088(3) -0.030(2) 0.064(2)
F8 0.076(2) 0.089(2) 0.154(4) 0.046(3) 0.004(2) 0.0326(19)
F9 0.0411(15) 0.091(2) 0.104(2) -0.0263(18) -0.0093(15) 0.0151(15)
C43 0.069(4) 0.114(5) 0.059(3) -0.048(4) -0.009(3) 0.025(3)
F10 0.143(6) 0.120(5) 0.124(5) -0.084(4) -0.078(5) 0.040(4)
F11 0.161(7) 0.282(12) 0.092(4) 0.077(6) -0.078(5) -0.090(7)
F12 0.055(3) 0.164(7) 0.099(4) -0.047(4) -0.039(2) 0.016(3)
F110 0.143(6) 0.120(5) 0.124(5) -0.084(4) -0.078(5) 0.040(4)
F111 0.161(7) 0.282(12) 0.092(4) 0.077(6) -0.078(5) -0.090(7)
F112 0.055(3) 0.164(7) 0.099(4) -0.047(4) -0.039(2) 0.016(3)
C44 0.0272(18) 0.047(2) 0.0326(18) -0.0026(16) 0.0037(14) 0.0061(15)
C45 0.040(2) 0.047(2) 0.040(2) 0.0075(17) 0.0066(16) 0.0047(17)
C46 0.050(2) 0.067(3) 0.040(2) 0.012(2) 0.0097(19) 0.010(2)
C47 0.051(3) 0.080(3) 0.037(2) 0.012(2) 0.0056(19) 0.013(2)
C48 0.036(2) 0.077(3) 0.037(2) -0.014(2) 0.0008(16) 0.009(2)
C49 0.036(2) 0.048(2) 0.039(2) -0.0098(17) 0.0027(16) 0.0043(17)
C50 0.082(4) 0.071(3) 0.060(3) 0.029(3) 0.006(3) 0.000(3)
F13 0.227(5) 0.106(3) 0.063(2) 0.041(2) -0.007(3) -0.035(3)
F14 0.203(5) 0.064(2) 0.163(4) 0.040(3) 0.074(4) 0.023(3)
F15 0.154(4) 0.096(3) 0.116(3) 0.043(2) -0.013(3) -0.051(3)
C51 0.052(3) 0.097(4) 0.044(2) -0.019(3) -0.001(2) 0.003(3)
F16 0.142(5) 0.130(4) 0.058(2) -0.044(3) 0.011(3) -0.068(4)
F17 0.074(3) 0.116(4) 0.119(4) -0.070(4) 0.002(2) 0.023(2)
F18 0.137(4) 0.117(4) 0.062(2) -0.023(2) -0.051(3) 0.016(3)
F116 0.142(5) 0.130(4) 0.058(2) -0.044(3) 0.011(3) -0.068(4)
F117 0.074(3) 0.116(4) 0.119(4) -0.070(4) 0.002(2) 0.023(2)
F118 0.137(4) 0.117(4) 0.062(2) -0.023(2) -0.051(3) 0.016(3)
C52 0.0270(17) 0.0302(17) 0.0215(15) 0.0016(13) 0.0024(12) 0.0008(13)
C53 0.0281(17) 0.0316(17) 0.0256(16) -0.0017(13) 0.0022(13) -0.0024(14)
C54 0.0357(19) 0.0362(19) 0.0221(16) 0.0017(14) 0.0043(13) 0.0066(15)
C55 0.0263(17) 0.047(2) 0.0311(18) 0.0000(15) 0.0038(14) 0.0051(15)
C56 0.0299(18) 0.042(2) 0.0304(18) 0.0003(15) 0.0036(14) -0.0039(15)
C57 0.0323(18) 0.0308(17) 0.0277(16) -0.0004(14) 0.0037(14) -0.0004(14)
C58 0.040(2) 0.042(2) 0.038(2) -0.0035(17) 0.0060(16) 0.0090(17)
F19 0.0524(16) 0.0593(16) 0.104(2) -0.0267(15) -0.0138(15) 0.0288(13)
F20 0.100(2) 0.0591(16) 0.0541(15) -0.0257(13) -0.0168(14) 0.0215(15)
F21 0.116(3) 0.0352(14) 0.114(3) 0.0160(15) 0.063(2) 0.0199(15)
C59 0.035(2) 0.057(3) 0.056(3) -0.005(2) 0.0078(19) -0.0089(19)
F22 0.0242(18) 0.069(3) 0.267(10) -0.028(4) -0.020(3) -0.0073(17)
F23 0.163(6) 0.131(5) 0.050(2) 0.015(3) 0.011(3) -0.105(5)
F24 0.058(2) 0.063(3) 0.098(3) -0.035(2) 0.018(2) -0.0297(19)
F122 0.0242(18) 0.069(3) 0.267(10) -0.028(4) -0.020(3) -0.0073(17)
F123 0.163(6) 0.131(5) 0.050(2) 0.015(3) 0.011(3) -0.105(5)
F124 0.058(2) 0.063(3) 0.098(3) -0.035(2) 0.018(2) -0.0297(19)

loop_
_atom_type_symbol
_atom_type_description
_atom_type_scat_dispersion_real
_atom_type_scat_dispersion_imag
_atom_type_scat_source
C C 0.0033 0.0016 'International Tables Vol C Tables 4.2.6.8 and 6.1.1.4'
H H 0.0000 0.0000 'International Tables Vol C Tables 4.2.6.8 and 6.1.1.4'
B B 0.0013 0.0007 'International Tables Vol C Tables 4.2.6.8 and 6.1.1.4'
N N 0.0061 0.0033 'International Tables Vol C Tables 4.2.6.8 and 6.1.1.4'
F F 0.0171 0.0103 'International Tables Vol C Tables 4.2.6.8 and 6.1.1.4'
P P 0.1023 0.0942 'International Tables Vol C Tables 4.2.6.8 and 6.1.1.4'
Rh Rh -1.1178 0.9187 'International Tables Vol C Tables 4.2.6.8 and 6.1.1.4'

loop_
_geom_angle_atom_site_label_1
_geom_angle_atom_site_label_2
_geom_angle_atom_site_label_3
_geom_angle
B1 Rh1 P2 126.99(11)
B1 Rh1 P1 135.18(11)
P2 Rh1 P1 97.35(4)
C4 P1 C12 102.9(3)
C4 P1 C8 105.7(7)
C12 P1 C8 103.98(18)
C4 P1 C104 5(3)
C12 P1 C104 99.3(10)
C8 P1 C104 104(3)
C4 P1 Rh1 109.9(6)
C12 P1 Rh1 115.62(13)
C8 P1 Rh1 117.32(12)
C104 P1 Rh1 114(2)
C24 P2 C124 5.3(17)
C24 P2 C16 110.2(3)
C124 P2 C16 114.3(11)
C24 P2 C20 103.0(4)
C124 P2 C20 98.9(14)
C16 P2 C20 93.6(2)
C24 P2 C116 86.2(5)
C124 P2 C116 91.2(13)
C16 P2 C116 30.0(4)
C20 P2 C116 117.3(4)
C24 P2 Rh1 124.4(3)
C124 P2 Rh1 123.8(9)
C16 P2 Rh1 110.62(19)
C20 P2 Rh1 110.31(16)
C116 P2 Rh1 114.0(3)
N1 B1 Rh1 129.2(3)
C1 N1 C2 108.6(3)
C1 N1 C3 108.6(3)
C2 N1 C3 108.9(3)
C1 N1 B1 113.2(3)
C2 N1 B1 108.3(3)
C3 N1 B1 109.1(3)
C5 C4 P1 119.5(9)
C7 C5 C6 111.4(5)
C7 C5 C4 112.6(8)
C6 C5 C4 109.2(6)
C105 C104 P1 117(3)
C107 C105 C104 116(3)
C107 C105 C106 109.8(18)
C104 C105 C106 108(2)
C9 C8 P1 121.1(3)
C11 C9 C10 110.0(5)
C11 C9 C8 114.3(4)
C10 C9 C8 107.9(4)
C13 C12 P1 118.1(3)
C14 C13 C15 111.5(4)
C14 C13 C12 113.9(4)
C15 C13 C12 109.0(4)
C17 C16 P2 115.9(4)
C16 C17 C18 111.1(14)
C16 C17 C19 109.9(5)
C18 C17 C19 108.8(9)
C117 C116 P2 113.9(7)
C118 C117 C119 109.4(18)
C118 C117 C116 110(3)
C119 C117 C116 112.1(11)
C21 C20 P2 118.0(3)
C22 C21 C23 111.1(4)
C22 C21 C20 112.2(4)
C23 C21 C20 108.7(5)
C25 C24 P2 116.3(5)
C27 C25 C26 103.9(5)
C27 C25 C24 107.0(5)
C26 C25 C24 106.1(5)
C125 C124 P2 136.3(16)
C126 C125 C127 107.7(7)
C126 C125 C124 107.6(8)
C127 C125 C124 107.6(8)
C36 B2 C28 103.7(3)
C36 B2 C52 113.4(3)
C28 B2 C52 112.5(3)
C36 B2 C44 111.8(3)
C28 B2 C44 112.6(3)
C52 B2 C44 103.1(3)
C33 C28 C29 115.9(3)
C33 C28 B2 123.7(3)
C29 C28 B2 119.8(3)
C30 C29 C28 121.7(4)
C31 C30 C29 120.4(4)
C31 C30 C34 119.7(4)
C29 C30 C34 119.9(4)
C32 C31 C30 118.8(4)
C33 C32 C31 120.3(4)
C33 C32 C35 121.2(4)
C31 C32 C35 118.5(4)
C32 C33 C28 122.9(4)
F3 C34 F2 108.9(5)
F3 C34 F1 105.2(5)
F2 C34 F1 104.1(4)
F3 C34 C30 114.6(4)
F2 C34 C30 111.9(4)
F1 C34 C30 111.4(4)
F106 C35 F104 109.6(13)
F106 C35 F4 40.5(14)
F104 C35 F4 128.4(9)
F106 C35 F6 119.0(7)
F104 C35 F6 37.2(12)
F4 C35 F6 109.7(8)
F106 C35 F5 60.5(15)
F104 C35 F5 68.2(13)
F4 C35 F5 101.0(7)
F6 C35 F5 102.9(8)
F106 C35 F105 97.6(13)
F104 C35 F105 99.0(14)
F4 C35 F105 60.9(8)
F6 C35 F105 62.5(7)
F5 C35 F105 145.5(6)
F106 C35 C32 124.9(8)
F104 C35 C32 116.6(8)
F4 C35 C32 114.2(6)
F6 C35 C32 115.9(5)
F5 C35 C32 111.4(5)
F105 C35 C32 102.9(6)
C41 C36 C37 115.9(3)
C41 C36 B2 123.3(3)
C37 C36 B2 120.2(3)
C38 C37 C36 121.5(3)
C39 C38 C37 121.0(4)
C39 C38 C42 120.3(4)
C37 C38 C42 118.6(4)
C40 C39 C38 117.9(4)
C41 C40 C39 121.7(4)
C41 C40 C43 119.6(4)
C39 C40 C43 118.6(4)
C40 C41 C36 121.9(4)
F7 C42 F8 110.4(5)
F7 C42 F9 105.0(4)
F8 C42 F9 102.5(4)
F7 C42 C38 113.6(4)
F8 C42 C38 112.1(4)
F9 C42 C38 112.4(4)
F112 C43 F110 116(2)
F112 C43 F12 131.9(11)
F110 C43 F12 40.9(19)
F112 C43 F10 56.3(17)
F110 C43 F10 132.1(11)
F12 C43 F10 104.4(6)
F112 C43 F11 51.7(17)
F110 C43 F11 69(2)
F12 C43 F11 104.0(7)
F10 C43 F11 103.4(7)
F112 C43 F111 115(2)
F110 C43 F111 96.9(19)
F12 C43 F111 56.1(19)
F10 C43 F111 60(2)
F11 C43 F111 142.7(9)
F112 C43 C40 110.7(11)
F110 C43 C40 112.7(10)
F12 C43 C40 117.4(5)
F10 C43 C40 113.5(5)
F11 C43 C40 112.7(6)
F111 C43 C40 104.5(9)
C45 C44 C49 115.8(4)
C45 C44 B2 121.3(3)
C49 C44 B2 122.6(3)
C46 C45 C44 122.7(4)
C47 C46 C45 120.7(4)
C47 C46 C50 121.3(4)
C45 C46 C50 117.9(4)
C46 C47 C48 118.6(4)
C47 C48 C49 120.7(4)
C47 C48 C51 120.3(4)
C49 C48 C51 119.0(5)
C44 C49 C48 121.4(4)
F13 C50 F14 109.1(5)
F13 C50 F15 106.8(5)
F14 C50 F15 102.8(6)
F13 C50 C46 113.8(5)
F14 C50 C46 112.1(4)
F15 C50 C46 111.6(4)
F117 C51 F116 110.2(18)
F117 C51 F16 43.0(19)
F116 C51 F16 134.8(12)
F117 C51 F17 120.6(12)
F116 C51 F17 50(2)
F16 C51 F17 105.9(6)
F117 C51 F18 62.9(19)
F116 C51 F18 60(2)
F16 C51 F18 105.7(5)
F17 C51 F18 106.0(5)
F117 C51 F118 95.7(19)
F116 C51 F118 101(2)
F16 C51 F118 59.3(16)
F17 C51 F118 52.8(15)
F18 C51 F118 138.9(10)
F117 C51 C48 124.9(12)
F116 C51 C48 111.8(12)
F16 C51 C48 113.0(4)
F17 C51 C48 113.4(4)
F18 C51 C48 112.1(5)
F118 C51 C48 108.9(9)
C53 C52 C57 115.7(3)
C53 C52 B2 122.4(3)
C57 C52 B2 121.6(3)
C54 C53 C52 122.2(3)
C55 C54 C53 121.0(3)
C55 C54 C58 120.0(3)
C53 C54 C58 119.0(3)
C54 C55 C56 117.9(3)
C55 C56 C57 121.1(3)
C55 C56 C59 119.7(3)
C57 C56 C59 119.2(3)
C56 C57 C52 122.1(3)
F21 C58 F20 106.6(4)
F21 C58 F19 106.3(3)
F20 C58 F19 105.4(3)
F21 C58 C54 113.0(3)
F20 C58 C54 112.0(3)
F19 C58 C54 113.0(3)
F123 C59 F23 127.7(10)
F123 C59 F22 62.3(16)
F23 C59 F22 110.9(5)
F123 C59 F24 40.9(17)
F23 C59 F24 103.3(5)
F22 C59 F24 101.1(5)
F123 C59 F124 113.0(15)
F23 C59 F124 63.2(8)
F22 C59 F124 55.2(7)
F24 C59 F124 137.1(6)
F123 C59 F122 111.9(15)
F23 C59 F122 30.4(9)
F22 C59 F122 131.1(8)
F24 C59 F122 76.9(10)
F124 C59 F122 93.0(11)
F123 C59 C56 116.2(8)
F23 C59 C56 113.2(4)
F22 C59 C56 113.8(4)
F24 C59 C56 113.4(3)
F124 C59 C56 109.1(6)
F122 C59 C56 111.3(8)

loop_
_geom_bond_atom_site_label_1
_geom_bond_atom_site_label_2
_geom_bond_distance
Rh1 B1 2.180(4)
Rh1 P2 2.2149(10)
Rh1 P1 2.2412(10)
P1 C4 1.843(12)
P1 C12 1.844(4)
P1 C8 1.854(4)
P1 C104 1.90(5)
P2 C24 1.833(5)
P2 C124 1.840(9)
P2 C16 1.851(5)
P2 C20 1.857(5)
P2 C116 1.866(7)
B1 N1 1.594(5)
N1 C1 1.489(5)
N1 C2 1.492(5)
N1 C3 1.508(5)
C4 C5 1.536(13)
C5 C7 1.527(7)
C5 C6 1.529(7)
C104 C105 1.53(2)
C105 C107 1.508(18)
C105 C106 1.533(17)
C8 C9 1.568(6)
C9 C11 1.486(7)
C9 C10 1.529(7)
C12 C13 1.530(6)
C13 C14 1.515(7)
C13 C15 1.521(6)
C16 C17 1.506(8)
C17 C18 1.523(18)
C17 C19 1.536(8)
C116 C117 1.534(13)
C117 C118 1.52(2)
C117 C119 1.533(14)
C20 C21 1.577(7)
C21 C22 1.500(7)
C21 C23 1.523(7)
C24 C25 1.558(8)
C25 C27 1.535(5)
C25 C26 1.542(5)
C124 C125 1.544(11)
C125 C126 1.521(5)
C125 C127 1.522(5)
B2 C36 1.632(5)
B2 C28 1.635(5)
B2 C52 1.636(5)
B2 C44 1.652(5)
C28 C33 1.388(5)
C28 C29 1.411(5)
C29 C30 1.391(5)
C30 C31 1.385(6)
C30 C34 1.497(6)
C31 C32 1.383(7)
C32 C33 1.380(6)
C32 C35 1.479(7)
C34 F3 1.299(6)
C34 F2 1.320(6)
C34 F1 1.332(6)
C35 F106 1.188(14)
C35 F104 1.26(2)
C35 F4 1.283(9)
C35 F6 1.292(9)
C35 F5 1.353(9)
C35 F105 1.429(13)
C36 C41 1.400(5)
C36 C37 1.405(5)
C37 C38 1.392(5)
C38 C39 1.380(5)
C38 C42 1.504(6)
C39 C40 1.376(6)
C40 C41 1.375(6)
C40 C43 1.507(6)
C42 F7 1.302(5)
C42 F8 1.323(6)
C42 F9 1.329(5)
C43 F112 1.15(2)
C43 F110 1.23(2)
C43 F12 1.266(7)
C43 F10 1.319(8)
C43 F11 1.325(9)
C43 F111 1.45(3)
C44 C45 1.399(5)
C44 C49 1.401(5)
C45 C46 1.390(6)
C46 C47 1.374(7)
C46 C50 1.526(7)
C47 C48 1.383(7)
C48 C49 1.412(6)
C48 C51 1.480(7)
C50 F13 1.286(6)
C50 F14 1.310(7)
C50 F15 1.323(7)
C51 F117 1.29(3)
C51 F116 1.30(3)
C51 F16 1.304(7)
C51 F17 1.317(6)
C51 F18 1.349(6)
C51 F118 1.48(3)
C52 C53 1.396(5)
C52 C57 1.404(5)
C53 C54 1.395(5)
C54 C55 1.383(5)
C54 C58 1.497(5)
C55 C56 1.386(5)
C56 C57 1.390(5)
C56 C59 1.500(5)
C58 F21 1.309(5)
C58 F20 1.328(4)
C58 F19 1.331(4)
C59 F123 1.113(16)
C59 F23 1.279(7)
C59 F22 1.316(6)
C59 F24 1.350(6)
C59 F124 1.364(13)
C59 F122 1.37(2)
